data_7028651
loop_
_publ_author_name
'Aspinall, Helen C.'
'Bacsa, John'
'Beckingham, Oliver D.'
'Eden, Edward G. B.'
'Greeves, Nicholas'
'Hobbs, Matthew D.'
'Potjewyd, Frances'
'Schmidtmann, Marc'
'Thomas, Christopher D.'

_publ_section_title
;
 Adding the right (or left) twist to tris-chelate complexes--coordination
 chemistry of chiral oxazolylphenolates with M3+ ions (M = Al or
 lanthanide).
;
_journal_issue 3
_journal_name_full 'Dalton transactions (Cambridge, England : 2003)'
_journal_page_first 1434
_journal_page_last 1442
_journal_paper_doi 10.1039/c3dt52366g
_journal_volume 43
_journal_year 2014
_chemical_formula_sum 'C77 H96 N6 O12 Y2'
_chemical_formula_weight 1475.42
_chemical_name_systematic
; 
 ? 
;
_space_group_IT_number 4
_symmetry_cell_setting monoclinic
_symmetry_space_group_name_Hall 'P 2yb'
_symmetry_space_group_name_H-M 'P 1 21 1'
_atom_sites_solution_hydrogens geom
_atom_sites_solution_primary direct
_atom_sites_solution_secondary difmap
_audit_creation_method SHELXL-97
_cell_angle_alpha 90.00
_cell_angle_beta 93.337(5)
_cell_angle_gamma 90.00
_cell_formula_units_Z 2
_cell_length_a 17.106(4)
_cell_length_b 12.420(3)
_cell_length_c 17.628(4)
_cell_measurement_reflns_used 9332
_cell_measurement_temperature 100(2)
_cell_measurement_theta_max 22.23
_cell_measurement_theta_min 2.43
_cell_volume 3738.8(15)
_computing_structure_refinement 'SHELXL-97 (Sheldrick, 2008)'
_computing_structure_solution 'SHELXS-97 (Sheldrick, 2008)'
_diffrn_ambient_temperature 100(2)
_diffrn_measured_fraction_theta_full 0.998
_diffrn_measured_fraction_theta_max 0.998
_diffrn_measurement_device_type 'Bruker APEX'
_diffrn_measurement_method \w
_diffrn_radiation_monochromator graphite
_diffrn_radiation_source 'fine-focus sealed tube'
_diffrn_radiation_type MoK\a
_diffrn_radiation_wavelength 0.71073
_diffrn_reflns_av_R_equivalents 0.1155
_diffrn_reflns_av_sigmaI/netI 0.1707
_diffrn_reflns_limit_h_max 18
_diffrn_reflns_limit_h_min -16
_diffrn_reflns_limit_k_max 11
_diffrn_reflns_limit_k_min -13
_diffrn_reflns_limit_l_max 18
_diffrn_reflns_limit_l_min -18
_diffrn_reflns_number 15410
_diffrn_reflns_theta_full 22.49
_diffrn_reflns_theta_max 22.49
_diffrn_reflns_theta_min 2.59
_exptl_absorpt_coefficient_mu 1.608
_exptl_absorpt_correction_T_max 0.912
_exptl_absorpt_correction_T_min 0.749
_exptl_absorpt_correction_type multi-scan
_exptl_absorpt_process_details SADABS
_exptl_crystal_colour colourless
_exptl_crystal_density_diffrn 1.311
_exptl_crystal_density_method 'not measured'
_exptl_crystal_description prism
_exptl_crystal_F_000 1548
_exptl_crystal_size_max 0.12
_exptl_crystal_size_mid 0.11
_exptl_crystal_size_min 0.08
_refine_diff_density_max 0.890
_refine_diff_density_min -1.018
_refine_diff_density_rms 0.120
_refine_ls_abs_structure_details 'Flack H D (1983), Acta Cryst. A39, 876-881'
_refine_ls_abs_structure_Flack -0.004(13)
_refine_ls_extinction_method none
_refine_ls_goodness_of_fit_ref 1.046
_refine_ls_hydrogen_treatment constr
_refine_ls_matrix_type full
_refine_ls_number_parameters 481
_refine_ls_number_reflns 8619
_refine_ls_number_restraints 1073
_refine_ls_restrained_S_all 1.011
_refine_ls_R_factor_all 0.1487
_refine_ls_R_factor_gt 0.0945
_refine_ls_shift/su_max 0.000
_refine_ls_shift/su_mean 0.000
_refine_ls_structure_factor_coef Fsqd
_refine_ls_weighting_details 'calc w=1/[\s^2^(Fo^2^)+(0.0785P)^2^+17.7429P] where P=(Fo^2^+2Fc^2^)/3'
_refine_ls_weighting_scheme calc
_refine_ls_wR_factor_gt 0.2033
_refine_ls_wR_factor_ref 0.2271
_reflns_number_gt 5682
_reflns_number_total 8619
_reflns_threshold_expression >2sigma(I)
_cod_data_source_file c3dt52366g.txt
_cod_data_source_block Y2iPrPh6
_cod_original_cell_volume 3739.0(15)
_cod_original_sg_symbol_H-M P2(1)
_cod_database_code 7028651

loop_
_symmetry_equiv_pos_as_xyz
'x, y, z'
'-x, y+1/2, -z'

loop_
_atom_site_label
_atom_site_type_symbol
_atom_site_fract_x
_atom_site_fract_y
_atom_site_fract_z
_atom_site_U_iso_or_equiv
_atom_site_adp_type
_atom_site_occupancy
_atom_site_symmetry_multiplicity
_atom_site_calc_flag
_atom_site_refinement_flags
_atom_site_disorder_assembly
_atom_site_disorder_group
Y1 Y 0.85169(7) 0.03553(11) 0.21731(7) 0.0250(4) Uani 1 1 d . A .
Y2 Y 0.64187(8) 0.10124(12) 0.26916(10) 0.0492(6) Uani 1 1 d . . .
O1 O 0.8174(5) -0.0537(6) 0.1145(4) 0.023(2) Uiso 1 1 d DU . .
C10 C 0.8102(7) -0.1502(8) 0.0821(6) 0.024(3) Uiso 1 1 d DU A .
C11 C 0.7671(7) -0.1610(9) 0.0130(6) 0.026(3) Uiso 1 1 d DU . .
H11 H 0.7460 -0.0990 -0.0122 0.031 Uiso 1 1 calc R A .
C12 C 0.7550(7) -0.2610(9) -0.0190(7) 0.035(3) Uiso 1 1 d DU A .
H12 H 0.7265 -0.2682 -0.0667 0.042 Uiso 1 1 calc R . .
C13 C 0.7848(7) -0.3516(9) 0.0191(6) 0.034(3) Uiso 1 1 d DU . .
H13 H 0.7729 -0.4212 -0.0008 0.040 Uiso 1 1 calc R A .
C14 C 0.8304(7) -0.3425(9) 0.0839(6) 0.028(3) Uiso 1 1 d DU A .
H14 H 0.8525 -0.4053 0.1072 0.033 Uiso 1 1 calc R . .
C15 C 0.8457(6) -0.2408(8) 0.1175(6) 0.027(3) Uiso 1 1 d DU . .
C16 C 0.8964(6) -0.2304(8) 0.1839(6) 0.029(3) Uiso 1 1 d DU A .
O10 O 0.9414(5) -0.3202(6) 0.2012(4) 0.034(2) Uiso 1 1 d DU . .
C17 C 0.9976(7) -0.2876(9) 0.2614(6) 0.036(3) Uiso 1 1 d DU A .
H17A H 1.0491 -0.2719 0.2411 0.043 Uiso 1 1 calc R . .
H17B H 1.0043 -0.3446 0.3006 0.043 Uiso 1 1 calc R . .
C18 C 0.9623(6) -0.1868(9) 0.2942(6) 0.037(3) Uiso 1 1 d DU . .
H18 H 1.0037 -0.1301 0.3004 0.045 Uiso 1 1 calc R A .
N1 N 0.9029(5) -0.1530(7) 0.2333(5) 0.024(2) Uiso 1 1 d DU A .
C100 C 0.9245(7) -0.2026(10) 0.3700(6) 0.038(3) Uiso 1 1 d DU A .
H100 H 0.8985 -0.1329 0.3817 0.045 Uiso 1 1 calc R . .
C101 C 0.8609(8) -0.2874(12) 0.3669(8) 0.055(4) Uiso 1 1 d DU . .
H10A H 0.8382 -0.2925 0.4166 0.083 Uiso 1 1 calc R A .
H10B H 0.8833 -0.3571 0.3539 0.083 Uiso 1 1 calc R . .
H10C H 0.8199 -0.2675 0.3283 0.083 Uiso 1 1 calc R . .
C102 C 0.9882(8) -0.2211(13) 0.4339(7) 0.061(5) Uiso 1 1 d DU . .
H10D H 0.9636 -0.2305 0.4823 0.092 Uiso 1 1 calc R A .
H10E H 1.0233 -0.1587 0.4373 0.092 Uiso 1 1 calc R . .
H10F H 1.0182 -0.2858 0.4227 0.092 Uiso 1 1 calc R . .
O2 O 0.9447(4) 0.0613(7) 0.3047(4) 0.026(2) Uiso 1 1 d DU . .
C20 C 1.0209(6) 0.0751(11) 0.3164(6) 0.030(3) Uiso 1 1 d DU A .
C21 C 1.0521(7) 0.0981(13) 0.3903(6) 0.041(3) Uiso 1 1 d DU . .
H21 H 1.0183 0.0991 0.4312 0.049 Uiso 1 1 calc R A .
C22 C 1.1304(7) 0.1190(14) 0.4043(7) 0.054(4) Uiso 1 1 d DU A .
H22 H 1.1503 0.1344 0.4546 0.064 Uiso 1 1 calc R . .
C23 C 1.1812(8) 0.1176(15) 0.3448(7) 0.058(4) Uiso 1 1 d DU . .
H23 H 1.2351 0.1338 0.3542 0.070 Uiso 1 1 calc R A .
C24 C 1.1524(7) 0.0929(14) 0.2739(7) 0.050(4) Uiso 1 1 d DU A .
H24 H 1.1873 0.0900 0.2340 0.060 Uiso 1 1 calc R . .
C25 C 1.0727(6) 0.0714(10) 0.2571(5) 0.031(3) Uiso 1 1 d DU . .
C26 C 1.0455(6) 0.0449(11) 0.1811(5) 0.030(3) Uiso 1 1 d DU A .
O20 O 1.1033(4) 0.0215(8) 0.1344(4) 0.039(2) Uiso 1 1 d DU . .
C27 C 1.0657(6) -0.0047(11) 0.0612(6) 0.045(3) Uiso 1 1 d DU A .
H27A H 1.0773 -0.0800 0.0471 0.054 Uiso 1 1 calc R . .
H27B H 1.0841 0.0439 0.0215 0.054 Uiso 1 1 calc R . .
C28 C 0.9790(6) 0.0099(10) 0.0700(6) 0.045(3) Uiso 1 1 d DU . .
H28 H 0.9528 -0.0616 0.0631 0.054 Uiso 1 1 calc R A .
N2 N 0.9747(5) 0.0436(9) 0.1518(5) 0.033(3) Uiso 1 1 d DU A .
C200 C 0.9387(9) 0.0892(11) 0.0155(7) 0.067(4) Uiso 1 1 d DU A .
H200 H 0.8828 0.0957 0.0287 0.081 Uiso 1 1 calc R . .
C201 C 0.9762(10) 0.2009(12) 0.0219(10) 0.087(6) Uiso 1 1 d DU . .
H20A H 0.9484 0.2501 -0.0138 0.131 Uiso 1 1 calc R A .
H20B H 1.0313 0.1961 0.0097 0.131 Uiso 1 1 calc R . .
H20C H 0.9729 0.2280 0.0738 0.131 Uiso 1 1 calc R . .
C202 C 0.9400(12) 0.0444(17) -0.0662(8) 0.105(7) Uiso 1 1 d DU . .
H20D H 0.9151 0.0961 -0.1019 0.157 Uiso 1 1 calc R A .
H20E H 0.9114 -0.0240 -0.0695 0.157 Uiso 1 1 calc R . .
H20F H 0.9944 0.0325 -0.0789 0.157 Uiso 1 1 calc R . .
O3 O 0.7269(5) 0.1043(8) 0.1760(4) 0.033(2) Uiso 1 1 d DU A .
C30 C 0.7228(7) 0.1460(10) 0.1082(6) 0.037(3) Uiso 1 1 d DU . .
C31 C 0.6756(8) 0.1012(11) 0.0481(6) 0.044(3) Uiso 1 1 d DU A .
H31 H 0.6454 0.0388 0.0571 0.053 Uiso 1 1 calc R . .
C32 C 0.6725(8) 0.1453(11) -0.0228(7) 0.055(4) Uiso 1 1 d DU . .
H32 H 0.6409 0.1127 -0.0625 0.066 Uiso 1 1 calc R A .
C33 C 0.7151(8) 0.2377(12) -0.0378(7) 0.057(4) Uiso 1 1 d DU A .
H33 H 0.7136 0.2671 -0.0876 0.069 Uiso 1 1 calc R . .
C34 C 0.7590(8) 0.2852(11) 0.0199(6) 0.050(4) Uiso 1 1 d DU . .
H34 H 0.7854 0.3509 0.0109 0.060 Uiso 1 1 calc R A .
C35 C 0.7657(7) 0.2387(10) 0.0920(6) 0.041(3) Uiso 1 1 d DU A .
C36 C 0.8112(8) 0.2881(9) 0.1548(6) 0.046(3) Uiso 1 1 d DU . .
O30 O 0.8062(6) 0.3983(7) 0.1569(5) 0.051(3) Uiso 1 1 d DU A .
C37 C 0.8476(8) 0.4322(9) 0.2278(7) 0.050(4) Uiso 1 1 d DU . .
H37A H 0.8138 0.4788 0.2577 0.060 Uiso 1 1 calc R A .
H37B H 0.8958 0.4724 0.2174 0.060 Uiso 1 1 calc R . .
C38 C 0.8673(7) 0.3295(9) 0.2699(6) 0.044(3) Uiso 1 1 d DU A .
H38 H 0.8295 0.3210 0.3107 0.053 Uiso 1 1 calc R . .
N3 N 0.8491(6) 0.2430(8) 0.2102(5) 0.035(3) Uiso 1 1 d DU A .
C300 C 0.9487(7) 0.3223(11) 0.3064(7) 0.048(4) Uiso 1 1 d DU . .
H300 H 0.9550 0.2499 0.3308 0.057 Uiso 1 1 calc R A .
C301 C 0.9619(10) 0.4086(14) 0.3689(9) 0.077(6) Uiso 1 1 d DU A .
H30A H 1.0155 0.4029 0.3915 0.116 Uiso 1 1 calc R . .
H30B H 0.9246 0.3974 0.4084 0.116 Uiso 1 1 calc R . .
H30C H 0.9540 0.4803 0.3466 0.116 Uiso 1 1 calc R . .
C302 C 1.0107(9) 0.3336(15) 0.2490(9) 0.081(6) Uiso 1 1 d DU A .
H30D H 1.0627 0.3281 0.2750 0.122 Uiso 1 1 calc R . .
H30E H 1.0052 0.4038 0.2238 0.122 Uiso 1 1 calc R . .
H30F H 1.0041 0.2762 0.2110 0.122 Uiso 1 1 calc R . .
O4 O 0.7645(5) 0.0263(9) 0.3096(4) 0.040(2) Uiso 1 1 d DU A .
C40 C 0.7701(7) -0.0076(10) 0.3807(6) 0.035(3) Uiso 1 1 d DU . .
C41 C 0.8238(8) 0.0413(12) 0.4339(6) 0.049(3) Uiso 1 1 d DU A .
H41 H 0.8555 0.0995 0.4189 0.058 Uiso 1 1 calc R . .
C42 C 0.8302(8) 0.0046(11) 0.5070(7) 0.053(4) Uiso 1 1 d DU . .
H42 H 0.8656 0.0395 0.5425 0.063 Uiso 1 1 calc R A .
C43 C 0.7863(8) -0.0826(12) 0.5315(7) 0.056(4) Uiso 1 1 d DU A .
H43 H 0.7946 -0.1106 0.5815 0.067 Uiso 1 1 calc R . .
C44 C 0.7311(8) -0.1262(11) 0.4810(6) 0.042(4) Uiso 1 1 d DU . .
H44 H 0.6978 -0.1814 0.4979 0.051 Uiso 1 1 calc R A .
C45 C 0.7222(7) -0.0921(10) 0.4058(6) 0.037(3) Uiso 1 1 d DU A .
C46 C 0.6604(7) -0.1370(9) 0.3557(6) 0.033(3) Uiso 1 1 d DU . .
O40 O 0.6348(5) -0.2376(6) 0.3749(4) 0.036(2) Uiso 1 1 d DU A .
C47 C 0.5675(7) -0.2589(10) 0.3225(6) 0.038(3) Uiso 1 1 d DU . .
H47A H 0.5185 -0.2587 0.3497 0.045 Uiso 1 1 calc R A .
H47B H 0.5730 -0.3296 0.2975 0.045 Uiso 1 1 calc R . .
C48 C 0.5671(6) -0.1686(8) 0.2647(5) 0.027(3) Uiso 1 1 d DU A .
H48 H 0.5146 -0.1330 0.2632 0.033 Uiso 1 1 calc R . .
N4 N 0.6265(6) -0.0914(7) 0.2990(5) 0.030(3) Uiso 1 1 d DU A .
C400 C 0.5851(6) -0.1993(10) 0.1829(6) 0.034(3) Uiso 1 1 d DU . .
H400 H 0.5903 -0.1315 0.1530 0.041 Uiso 1 1 calc R A .
C401 C 0.6630(6) -0.2603(11) 0.1829(7) 0.038(3) Uiso 1 1 d DU A .
H40A H 0.6744 -0.2782 0.1305 0.057 Uiso 1 1 calc R . .
H40B H 0.6593 -0.3267 0.2125 0.057 Uiso 1 1 calc R . .
H40C H 0.7050 -0.2150 0.2056 0.057 Uiso 1 1 calc R . .
C402 C 0.5163(7) -0.2650(11) 0.1463(7) 0.043(4) Uiso 1 1 d DU A .
H40D H 0.5280 -0.2853 0.0945 0.065 Uiso 1 1 calc R . .
H40E H 0.4685 -0.2214 0.1449 0.065 Uiso 1 1 calc R . .
H40F H 0.5087 -0.3302 0.1764 0.065 Uiso 1 1 calc R . .
O5 O 0.6739(6) 0.1976(8) 0.3671(5) 0.050(3) Uiso 1 1 d DU A .
C50 C 0.6902(9) 0.2960(9) 0.3937(7) 0.049(4) Uiso 1 1 d DU . .
C51 C 0.7235(9) 0.3108(11) 0.4673(7) 0.064(4) Uiso 1 1 d DU A .
H51 H 0.7342 0.2498 0.4988 0.077 Uiso 1 1 calc R . .
C52 C 0.7411(9) 0.4123(11) 0.4949(8) 0.061(4) Uiso 1 1 d DU . .
H52 H 0.7628 0.4208 0.5453 0.073 Uiso 1 1 calc R A .
C53 C 0.7269(9) 0.5027(11) 0.4490(7) 0.060(4) Uiso 1 1 d DU A .
H53 H 0.7379 0.5728 0.4684 0.072 Uiso 1 1 calc R . .
C54 C 0.6979(8) 0.4899(9) 0.3774(7) 0.045(3) Uiso 1 1 d DU . .
H54 H 0.6900 0.5518 0.3462 0.054 Uiso 1 1 calc R A .
C55 C 0.6786(8) 0.3873(9) 0.3464(6) 0.044(3) Uiso 1 1 d DU A .
C56 C 0.6452(8) 0.3784(9) 0.2715(6) 0.045(3) Uiso 1 1 d DU . .
O50 O 0.6400(5) 0.4712(7) 0.2306(5) 0.046(2) Uiso 1 1 d DU A .
C57 C 0.6185(8) 0.4425(10) 0.1518(6) 0.049(4) Uiso 1 1 d DU . .
H57A H 0.6650 0.4400 0.1209 0.058 Uiso 1 1 calc R A .
H57B H 0.5797 0.4935 0.1284 0.058 Uiso 1 1 calc R . .
C58 C 0.5831(7) 0.3309(11) 0.1608(7) 0.063(4) Uiso 1 1 d DU A .
H58 H 0.5992 0.2832 0.1188 0.076 Uiso 1 1 calc R . .
N5 N 0.6203(7) 0.2935(8) 0.2335(6) 0.053(3) Uiso 1 1 d DU A .
C500 C 0.4940(8) 0.3315(16) 0.1625(9) 0.098(6) Uiso 1 1 d DU . .
H500 H 0.4781 0.2571 0.1770 0.118 Uiso 1 1 calc R A .
C501 C 0.4631(13) 0.408(2) 0.2223(12) 0.145(9) Uiso 1 1 d DU A .
H50A H 0.4058 0.4052 0.2201 0.218 Uiso 1 1 calc R . .
H50B H 0.4800 0.4818 0.2119 0.218 Uiso 1 1 calc R . .
H50C H 0.4838 0.3864 0.2730 0.218 Uiso 1 1 calc R . .
C502 C 0.4574(12) 0.3524(19) 0.0829(10) 0.121(8) Uiso 1 1 d DU A .
H50D H 0.4002 0.3532 0.0844 0.181 Uiso 1 1 calc R . .
H50E H 0.4731 0.2953 0.0485 0.181 Uiso 1 1 calc R . .
H50F H 0.4754 0.4221 0.0646 0.181 Uiso 1 1 calc R . .
O6 O 0.5546(7) 0.0648(13) 0.1963(8) 0.012(4) Uiso 0.486(8) 1 d PDU A 1
C60 C 0.4800(8) 0.044(2) 0.1798(9) 0.010(3) Uiso 0.486(8) 1 d PDU A 1
C61 C 0.4507(10) 0.039(2) 0.1041(9) 0.016(4) Uiso 0.486(8) 1 d PDU A 1
H61 H 0.4847 0.0521 0.0643 0.020 Uiso 0.486(8) 1 calc PR A 1
C62 C 0.3736(10) 0.015(2) 0.0868(11) 0.026(4) Uiso 0.486(8) 1 d PDU A 1
H62 H 0.3558 0.0013 0.0356 0.032 Uiso 0.486(8) 1 calc PR A 1
C63 C 0.3212(10) 0.010(2) 0.1446(10) 0.021(4) Uiso 0.486(8) 1 d PDU A 1
H63 H 0.2667 0.0021 0.1322 0.025 Uiso 0.486(8) 1 calc PR A 1
C64 C 0.3482(9) 0.016(2) 0.2186(10) 0.020(4) Uiso 0.486(8) 1 d PDU A 1
H64 H 0.3125 0.0085 0.2576 0.023 Uiso 0.486(8) 1 calc PR A 1
C65 C 0.4280(8) 0.035(2) 0.2386(8) 0.019(4) Uiso 0.486(8) 1 d PDU A 1
C66 C 0.4544(9) 0.041(2) 0.3170(8) 0.023(4) Uiso 0.486(8) 1 d PDU A 1
O60 O 0.3975(8) 0.0075(14) 0.3637(8) 0.026(4) Uiso 0.486(8) 1 d PDU A 1
C67 C 0.4324(9) 0.011(2) 0.4399(9) 0.028(5) Uiso 0.486(8) 1 d PDU A 1
H67A H 0.4222 -0.0562 0.4674 0.034 Uiso 0.486(8) 1 calc PR A 1
H67B H 0.4112 0.0725 0.4683 0.034 Uiso 0.486(8) 1 calc PR A 1
C68 C 0.5191(9) 0.0258(17) 0.4306(8) 0.029(4) Uiso 0.486(8) 1 d PDU A 1
H68 H 0.5434 -0.0473 0.4351 0.035 Uiso 0.486(8) 1 calc PR A 1
N6 N 0.5222(9) 0.0593(17) 0.3493(8) 0.028(4) Uiso 0.486(8) 1 d PDU A 1
C600 C 0.5613(12) 0.0962(15) 0.4898(9) 0.032(5) Uiso 0.486(8) 1 d PDU A 1
H600 H 0.6177 0.0991 0.4779 0.038 Uiso 0.486(8) 1 calc PR A 1
C601 C 0.5569(14) 0.045(2) 0.5693(10) 0.034(7) Uiso 0.486(8) 1 d PDU A 1
H60A H 0.5847 0.0914 0.6071 0.051 Uiso 0.486(8) 1 calc PR A 1
H60B H 0.5813 -0.0260 0.5697 0.051 Uiso 0.486(8) 1 calc PR A 1
H60C H 0.5020 0.0387 0.5816 0.051 Uiso 0.486(8) 1 calc PR A 1
C602 C 0.5297(16) 0.2121(16) 0.4879(14) 0.044(7) Uiso 0.486(8) 1 d PDU A 1
H60D H 0.5582 0.2549 0.5271 0.066 Uiso 0.486(8) 1 calc PR A 1
H60E H 0.4739 0.2114 0.4975 0.066 Uiso 0.486(8) 1 calc PR A 1
H60F H 0.5369 0.2438 0.4379 0.066 Uiso 0.486(8) 1 calc PR A 1
O6' O 0.5497(7) 0.0781(11) 0.1635(8) 0.013(3) Uiso 0.514(8) 1 d PDU A 2
C60' C 0.4755(8) 0.0533(18) 0.1478(9) 0.014(4) Uiso 0.514(8) 1 d PDU A 2
C61' C 0.4500(10) 0.025(2) 0.0732(9) 0.024(4) Uiso 0.514(8) 1 d PDU A 2
H61' H 0.4857 0.0280 0.0340 0.029 Uiso 0.514(8) 1 calc PR A 2
C62' C 0.3739(10) -0.007(2) 0.0562(11) 0.026(4) Uiso 0.514(8) 1 d PDU A 2
H62' H 0.3558 -0.0193 0.0049 0.031 Uiso 0.514(8) 1 calc PR A 2
C63' C 0.3235(10) -0.0209(19) 0.1150(10) 0.023(4) Uiso 0.514(8) 1 d PDU A 2
H63' H 0.2721 -0.0475 0.1039 0.027 Uiso 0.514(8) 1 calc PR A 2
C64' C 0.3472(9) 0.003(2) 0.1873(10) 0.023(4) Uiso 0.514(8) 1 d PDU A 2
H64' H 0.3117 -0.0056 0.2264 0.027 Uiso 0.514(8) 1 calc PR A 2
C65' C 0.4238(8) 0.040(2) 0.2059(8) 0.015(3) Uiso 0.514(8) 1 d PDU A 2
C66' C 0.4459(9) 0.0647(17) 0.2838(8) 0.017(4) Uiso 0.514(8) 1 d PDU A 2
O60' O 0.3891(7) 0.0432(14) 0.3334(8) 0.026(3) Uiso 0.514(8) 1 d PDU A 2
C67' C 0.4272(11) 0.0617(16) 0.4085(9) 0.031(4) Uiso 0.514(8) 1 d PDU A 2
H67C H 0.4452 -0.0070 0.4320 0.037 Uiso 0.514(8) 1 calc PR A 2
H67D H 0.3909 0.0973 0.4424 0.037 Uiso 0.514(8) 1 calc PR A 2
C68' C 0.4963(10) 0.1344(13) 0.3940(9) 0.029(4) Uiso 0.514(8) 1 d PDU A 2
H68' H 0.5428 0.1134 0.4278 0.035 Uiso 0.514(8) 1 calc PR A 2
N6' N 0.5102(8) 0.1073(15) 0.3126(8) 0.025(4) Uiso 0.514(8) 1 d PDU A 2
C60A C 0.4796(11) 0.2543(14) 0.4023(10) 0.039(6) Uiso 0.514(8) 1 d PDU A 2
H60G H 0.5213 0.2939 0.3763 0.047 Uiso 0.514(8) 1 calc PR A 2
C60B C 0.4013(11) 0.2864(17) 0.3630(11) 0.023(6) Uiso 0.514(8) 1 d PDU A 2
H60H H 0.3929 0.3638 0.3697 0.035 Uiso 0.514(8) 1 calc PR A 2
H60I H 0.3590 0.2464 0.3855 0.035 Uiso 0.514(8) 1 calc PR A 2
H60J H 0.4016 0.2697 0.3087 0.035 Uiso 0.514(8) 1 calc PR A 2
C60C C 0.4879(16) 0.285(2) 0.4864(11) 0.057(8) Uiso 0.514(8) 1 d PDU A 2
H60K H 0.4771 0.3619 0.4920 0.086 Uiso 0.514(8) 1 calc PR A 2
H60L H 0.5413 0.2694 0.5065 0.086 Uiso 0.514(8) 1 calc PR A 2
H60M H 0.4506 0.2432 0.5146 0.086 Uiso 0.514(8) 1 calc PR A 2
C1S C 0.784(3) -0.087(3) 0.777(3) 0.095(12) Uiso 0.466(15) 1 d PDU B 1
H1S1 H 0.8333 -0.1174 0.7977 0.142 Uiso 0.466(15) 1 calc PR B 1
H1S2 H 0.7663 -0.1266 0.7308 0.142 Uiso 0.466(15) 1 calc PR B 1
H1S3 H 0.7440 -0.0935 0.8145 0.142 Uiso 0.466(15) 1 calc PR B 1
C2S C 0.795(2) 0.031(3) 0.758(3) 0.108(7) Uiso 0.466(15) 1 d PDU B 1
H2S1 H 0.8317 0.0604 0.7981 0.129 Uiso 0.466(15) 1 calc PR B 1
H2S2 H 0.8238 0.0322 0.7103 0.129 Uiso 0.466(15) 1 calc PR B 1
C3S C 0.730(2) 0.113(3) 0.746(3) 0.110(7) Uiso 0.466(15) 1 d PDU B 1
H3S1 H 0.7186 0.1392 0.7975 0.132 Uiso 0.466(15) 1 calc PR B 1
H3S2 H 0.6831 0.0730 0.7267 0.132 Uiso 0.466(15) 1 calc PR B 1
C4S C 0.735(2) 0.213(3) 0.697(3) 0.106(7) Uiso 0.466(15) 1 d PDU B 1
H4S1 H 0.6808 0.2428 0.6937 0.128 Uiso 0.466(15) 1 calc PR B 1
H4S2 H 0.7431 0.1850 0.6451 0.128 Uiso 0.466(15) 1 calc PR B 1
C5S C 0.788(2) 0.311(3) 0.705(2) 0.096(11) Uiso 0.466(15) 1 d PDU B 1
H5S1 H 0.7559 0.3757 0.7109 0.144 Uiso 0.466(15) 1 calc PR B 1
H5S2 H 0.8184 0.3179 0.6605 0.144 Uiso 0.466(15) 1 calc PR B 1
H5S3 H 0.8232 0.3021 0.7507 0.144 Uiso 0.466(15) 1 calc PR B 1
C1S' C 0.765(3) -0.067(3) 0.794(3) 0.092(10) Uiso 0.534(15) 1 d PDU B 2
H1S4 H 0.7299 -0.1292 0.7904 0.138 Uiso 0.534(15) 1 calc PR B 2
H1S5 H 0.7716 -0.0441 0.8476 0.138 Uiso 0.534(15) 1 calc PR B 2
H1S6 H 0.8157 -0.0856 0.7755 0.138 Uiso 0.534(15) 1 calc PR B 2
C2S' C 0.7286(19) 0.026(3) 0.747(2) 0.107(7) Uiso 0.534(15) 1 d PDU B 2
H2S3 H 0.7079 -0.0048 0.6978 0.129 Uiso 0.534(15) 1 calc PR B 2
H2S4 H 0.6831 0.0531 0.7732 0.129 Uiso 0.534(15) 1 calc PR B 2
C3S' C 0.7788(18) 0.123(3) 0.728(2) 0.110(7) Uiso 0.534(15) 1 d PDU B 2
H3S3 H 0.8209 0.1281 0.7692 0.133 Uiso 0.534(15) 1 calc PR B 2
H3S4 H 0.8044 0.1059 0.6809 0.133 Uiso 0.534(15) 1 calc PR B 2
C4S' C 0.7432(19) 0.235(3) 0.719(3) 0.107(7) Uiso 0.534(15) 1 d PDU B 2
H4S3 H 0.7440 0.2666 0.7702 0.128 Uiso 0.534(15) 1 calc PR B 2
H4S4 H 0.7807 0.2771 0.6900 0.128 Uiso 0.534(15) 1 calc PR B 2
C5S' C 0.663(2) 0.258(3) 0.682(2) 0.115(11) Uiso 0.534(15) 1 d PDU B 2
H5S4 H 0.6651 0.3237 0.6510 0.172 Uiso 0.534(15) 1 calc PR B 2
H5S5 H 0.6256 0.2693 0.7216 0.172 Uiso 0.534(15) 1 calc PR B 2
H5S6 H 0.6455 0.1977 0.6497 0.172 Uiso 0.534(15) 1 calc PR B 2

loop_
_atom_site_aniso_label
_atom_site_aniso_U_11
_atom_site_aniso_U_22
_atom_site_aniso_U_33
_atom_site_aniso_U_23
_atom_site_aniso_U_13
_atom_site_aniso_U_12
Y1 0.0138(7) 0.0174(7) 0.0442(8) -0.0146(7) 0.0052(6) -0.0067(7)
Y2 0.0217(9) 0.0317(10) 0.0967(14) -0.0470(9) 0.0248(9) -0.0142(7)

loop_
_atom_type_symbol
_atom_type_description
_atom_type_scat_dispersion_real
_atom_type_scat_dispersion_imag
_atom_type_scat_source
C C 0.0033 0.0016 'International Tables Vol C Tables 4.2.6.8 and 6.1.1.4'
H H 0.0000 0.0000 'International Tables Vol C Tables 4.2.6.8 and 6.1.1.4'
N N 0.0061 0.0033 'International Tables Vol C Tables 4.2.6.8 and 6.1.1.4'
O O 0.0106 0.0060 'International Tables Vol C Tables 4.2.6.8 and 6.1.1.4'
Y Y -2.7962 3.5667 'International Tables Vol C Tables 4.2.6.8 and 6.1.1.4'

loop_
_geom_angle_atom_site_label_1
_geom_angle_atom_site_label_2
_geom_angle_atom_site_label_3
_geom_angle
O2 Y1 O1 144.8(3)
O2 Y1 O4 89.0(3)
O1 Y1 O4 114.5(3)
O2 Y1 O3 140.6(3)
O1 Y1 O3 74.5(3)
O4 Y1 O3 67.8(3)
O2 Y1 N2 73.5(3)
O1 Y1 N2 80.0(3)
O4 Y1 N2 162.3(3)
O3 Y1 N2 128.3(3)
O2 Y1 N1 79.7(3)
O1 Y1 N1 72.2(3)
O4 Y1 N1 96.4(3)
O3 Y1 N1 132.2(3)
N2 Y1 N1 77.8(3)
O2 Y1 N3 84.1(3)
O1 Y1 N3 117.7(3)
O4 Y1 N3 94.3(4)
O3 Y1 N3 67.3(3)
N2 Y1 N3 87.1(4)
N1 Y1 N3 160.4(3)
O2 Y1 Y2 117.1(2)
O1 Y1 Y2 95.5(2)
O4 Y1 Y2 34.9(2)
O3 Y1 Y2 32.95(19)
N2 Y1 Y2 159.9(2)
N1 Y1 Y2 119.7(2)
N3 Y1 Y2 77.6(2)
O6 Y2 O5 143.5(5)
O6 Y2 O3 91.4(5)
O5 Y2 O3 115.6(3)
O6 Y2 O4 137.1(5)
O5 Y2 O4 78.3(4)
O3 Y2 O4 68.2(3)
O6 Y2 O6' 11.4(5)
O5 Y2 O6' 145.2(4)
O3 Y2 O6' 81.9(4)
O4 Y2 O6' 136.2(4)
O6 Y2 N6' 61.9(5)
O5 Y2 N6' 85.8(4)
O3 Y2 N6' 151.7(4)
O4 Y2 N6' 137.8(5)
O6' Y2 N6' 70.5(4)
O6 Y2 N4 80.2(5)
O5 Y2 N4 113.2(3)
O3 Y2 N4 104.6(3)
O4 Y2 N4 70.0(3)
O6' Y2 N4 88.6(4)
N6' Y2 N4 81.4(5)
O6 Y2 N5 87.7(5)
O5 Y2 N5 72.3(3)
O3 Y2 N5 83.8(4)
O4 Y2 N5 124.6(4)
O6' Y2 N5 80.6(4)
N6' Y2 N5 85.6(5)
N4 Y2 N5 165.3(4)
O6 Y2 N6 73.6(5)
O5 Y2 N6 81.2(4)
O3 Y2 N6 163.2(4)
O4 Y2 N6 117.9(5)
O6' Y2 N6 83.9(4)
N6' Y2 N6 20.0(5)
N4 Y2 N6 66.0(5)
N5 Y2 N6 102.6(6)
O6 Y2 Y1 118.7(4)
O5 Y2 Y1 96.4(3)
O3 Y2 Y1 34.9(2)
O4 Y2 Y1 33.32(19)
O6' Y2 Y1 111.9(3)
N6' Y2 Y1 168.7(5)
N4 Y2 Y1 87.6(2)
N5 Y2 Y1 105.7(3)
N6 Y2 Y1 149.4(4)
C10 O1 Y1 146.1(6)
O1 C10 C11 119.6(9)
O1 C10 C15 120.2(8)
C11 C10 C15 120.2(9)
C12 C11 C10 120.4(10)
C11 C12 C13 119.3(10)
C14 C13 C12 121.2(11)
C13 C14 C15 120.9(10)
C10 C15 C14 117.7(8)
C10 C15 C16 121.3(9)
C14 C15 C16 121.1(9)
N1 C16 O10 115.1(8)
N1 C16 C15 130.1(9)
O10 C16 C15 114.5(8)
C16 O10 C17 106.0(8)
O10 C17 C18 104.4(8)
N1 C18 C17 103.1(8)
N1 C18 C100 111.0(9)
C17 C18 C100 115.1(10)
C16 N1 C18 107.6(8)
C16 N1 Y1 126.9(7)
C18 N1 Y1 124.1(6)
C101 C100 C18 113.4(10)
C101 C100 C102 113.6(11)
C18 C100 C102 109.9(9)
C20 O2 Y1 143.6(7)
O2 C20 C25 122.6(9)
O2 C20 C21 119.2(9)
C25 C20 C21 118.2(9)
C22 C21 C20 121.1(11)
C21 C22 C23 120.3(11)
C24 C23 C22 119.2(12)
C23 C24 C25 122.3(11)
C24 C25 C20 118.8(9)
C24 C25 C26 120.0(9)
C20 C25 C26 121.2(9)
N2 C26 O20 117.2(8)
N2 C26 C25 128.7(9)
O20 C26 C25 114.1(8)
C26 O20 C27 106.8(7)
O20 C27 C28 105.6(9)
N2 C28 C27 103.6(8)
N2 C28 C200 112.4(10)
C27 C28 C200 115.3(10)
C26 N2 C28 106.8(8)
C26 N2 Y1 128.5(6)
C28 N2 Y1 121.9(6)
C28 C200 C201 111.7(11)
C28 C200 C202 109.0(11)
C201 C200 C202 111.5(13)
C30 O3 Y2 132.3(8)
C30 O3 Y1 115.1(8)
Y2 O3 Y1 112.1(3)
O3 C30 C35 120.9(9)
O3 C30 C31 122.1(10)
C35 C30 C31 117.0(9)
C32 C31 C30 121.4(11)
C31 C32 C33 120.9(12)
C34 C33 C32 119.1(12)
C33 C34 C35 120.8(11)
C34 C35 C30 120.7(9)
C34 C35 C36 122.1(10)
C30 C35 C36 117.1(9)
N3 C36 O30 116.7(9)
N3 C36 C35 128.8(10)
O30 C36 C35 114.3(10)
C36 O30 C37 106.4(8)
O30 C37 C38 105.1(9)
C300 C38 C37 115.9(10)
C300 C38 N3 113.6(9)
C37 C38 N3 103.1(8)
C36 N3 C38 107.2(9)
C36 N3 Y1 118.9(7)
C38 N3 Y1 131.9(7)
C38 C300 C302 112.1(11)
C38 C300 C301 110.9(10)
C302 C300 C301 109.5(12)
C40 O4 Y1 132.9(8)
C40 O4 Y2 115.2(8)
Y1 O4 Y2 111.8(3)
O4 C40 C41 120.1(9)
O4 C40 C45 121.5(9)
C41 C40 C45 118.4(9)
C42 C41 C40 119.8(11)
C41 C42 C43 122.3(12)
C44 C43 C42 117.8(11)
C43 C44 C45 122.0(11)
C44 C45 C40 119.3(9)
C44 C45 C46 119.9(9)
C40 C45 C46 120.6(9)
N4 C46 O40 117.7(9)
N4 C46 C45 126.6(10)
O40 C46 C45 115.6(9)
C46 O40 C47 105.1(7)
O40 C47 C48 105.4(8)
N4 C48 C47 103.0(8)
N4 C48 C400 111.6(8)
C47 C48 C400 117.0(9)
C46 N4 C48 107.7(9)
C46 N4 Y2 123.7(7)
C48 N4 Y2 127.7(7)
C401 C400 C48 110.2(9)
C401 C400 C402 112.3(10)
C48 C400 C402 109.4(9)
C50 O5 Y2 146.4(8)
O5 C50 C51 120.8(11)
O5 C50 C55 120.5(10)
C51 C50 C55 118.5(10)
C52 C51 C50 121.1(12)
C51 C52 C53 120.3(12)
C54 C53 C52 119.5(12)
C53 C54 C55 122.3(11)
C56 C55 C50 121.6(10)
C56 C55 C54 120.2(10)
C50 C55 C54 118.2(10)
N5 C56 O50 113.8(9)
N5 C56 C55 130.1(10)
O50 C56 C55 116.1(9)
C56 O50 C57 107.6(8)
O50 C57 C58 101.7(9)
N5 C58 C57 103.0(9)
N5 C58 C500 111.4(11)
C57 C58 C500 113.6(12)
C56 N5 C58 107.6(10)
C56 N5 Y2 127.2(8)
C58 N5 Y2 125.0(8)
C502 C500 C58 109.8(13)
C502 C500 C501 112.7(14)
C58 C500 C501 113.6(13)
C60 O6 Y2 151.5(11)
O6 C60 C61 120.6(13)
O6 C60 C65 119.9(12)
C61 C60 C65 119.3(12)
C62 C61 C60 120.7(14)
C61 C62 C63 119.8(15)
C64 C63 C62 120.1(15)
C63 C64 C65 121.2(14)
C64 C65 C60 118.3(12)
C64 C65 C66 119.8(12)
C60 C65 C66 121.9(11)
N6 C66 O60 116.2(11)
N6 C66 C65 131.7(13)
O60 C66 C65 111.6(12)
C66 O60 C67 106.3(11)
O60 C67 C68 105.0(11)
N6 C68 C67 103.1(11)
N6 C68 C600 117.2(14)
C67 C68 C600 115.2(14)
C66 N6 C68 107.1(11)
C66 N6 Y2 120.9(9)
C68 N6 Y2 130.3(10)
C68 C600 C602 111.9(15)
C68 C600 C601 110.1(14)
C602 C600 C601 111.6(15)
C60' O6' Y2 140.9(10)
O6' C60' C65' 121.0(13)
O6' C60' C61' 119.8(12)
C65' C60' C61' 118.7(11)
C62' C61' C60' 121.0(14)
C61' C62' C63' 119.3(15)
C64' C63' C62' 120.7(15)
C63' C64' C65' 121.0(14)
C60' C65' C64' 119.1(12)
C60' C65' C66' 122.2(11)
C64' C65' C66' 118.7(12)
N6' C66' O60' 116.4(11)
N6' C66' C65' 129.1(12)
O60' C66' C65' 114.4(11)
C66' O60' C67' 104.7(10)
O60' C67' C68' 104.5(11)
N6' C68' C67' 101.3(10)
N6' C68' C60A 110.5(13)
C67' C68' C60A 114.3(14)
C66' N6' C68' 106.7(11)
C66' N6' Y2 130.2(10)
C68' N6' Y2 120.7(9)
C60B C60A C68' 112.1(13)
C60B C60A C60C 113.9(15)
C68' C60A C60C 109.2(14)
C3S C2S C1S 125(3)
C2S C3S C4S 124(3)
C3S C4S C5S 130(3)
C3S' C2S' C1S' 120(2)
C4S' C3S' C2S' 121(2)
C5S' C4S' C3S' 125(2)

loop_
_geom_bond_atom_site_label_1
_geom_bond_atom_site_label_2
_geom_bond_distance
Y1 O2 2.173(7)
Y1 O1 2.176(7)
Y1 O4 2.273(8)
Y1 O3 2.374(8)
Y1 N2 2.460(9)
Y1 N1 2.510(9)
Y1 N3 2.580(10)
Y1 Y2 3.8427(17)
Y2 O6 1.964(13)
Y2 O5 2.145(10)
Y2 O3 2.257(8)
Y2 O4 2.367(9)
Y2 O6' 2.386(13)
Y2 N6' 2.422(13)
Y2 N4 2.468(9)
Y2 N5 2.491(10)
Y2 N6 2.607(14)
O1 C10 1.330(10)
C10 C11 1.394(11)
C10 C15 1.408(11)
C11 C12 1.374(12)
C12 C13 1.393(12)
C13 C14 1.349(11)
C14 C15 1.412(11)
C15 C16 1.421(11)
C16 N1 1.298(10)
C16 O10 1.380(10)
O10 C17 1.447(11)
C17 C18 1.519(12)
C18 N1 1.495(11)
C18 C100 1.532(12)
C100 C101 1.512(12)
C100 C102 1.537(12)
O2 C20 1.320(10)
C20 C25 1.409(11)
C20 C21 1.409(11)
C21 C22 1.373(12)
C22 C23 1.400(12)
C23 C24 1.353(12)
C24 C25 1.404(11)
C25 C26 1.431(11)
C26 N2 1.288(10)
C26 O20 1.354(10)
O20 C27 1.445(11)
C27 C28 1.511(12)
C28 N2 1.508(11)
C28 C200 1.514(13)
C200 C201 1.530(13)
C200 C202 1.545(12)
O3 C30 1.300(10)
C30 C35 1.403(11)
C30 C31 1.409(11)
C31 C32 1.363(12)
C32 C33 1.393(13)
C33 C34 1.363(12)
C34 C35 1.395(12)
C35 C36 1.451(11)
C36 N3 1.271(11)
C36 O30 1.372(11)
O30 C37 1.463(11)
C37 C38 1.505(13)
C38 C300 1.503(12)
C38 N3 1.524(11)
C300 C302 1.513(12)
C300 C301 1.544(12)
O4 C40 1.320(10)
C40 C41 1.412(12)
C40 C45 1.418(11)
C41 C42 1.365(12)
C42 C43 1.399(13)
C43 C44 1.372(12)
C44 C45 1.391(11)
C45 C46 1.449(11)
C46 N4 1.261(11)
C46 O40 1.373(11)
O40 C47 1.457(10)
C47 C48 1.516(12)
C48 N4 1.499(11)
C48 C400 1.539(11)
C400 C401 1.532(11)
C400 C402 1.542(11)
O5 C50 1.334(11)
C50 C51 1.398(12)
C50 C55 1.414(12)
C51 C52 1.379(13)
C52 C53 1.397(13)
C53 C54 1.339(12)
C54 C55 1.418(12)
C55 C56 1.413(11)
C56 N5 1.307(11)
C56 O50 1.360(11)
O50 C57 1.461(11)
C57 C58 1.523(13)
C58 N5 1.472(12)
C58 C500 1.527(13)
C500 C502 1.526(13)
C500 C501 1.537(13)
O6 C60 1.317(12)
C60 C61 1.399(13)
C60 C65 1.410(13)
C61 C62 1.370(14)
C62 C63 1.397(14)
C63 C64 1.361(14)
C64 C65 1.407(13)
C65 C66 1.431(13)
C66 N6 1.283(13)
C66 O60 1.374(13)
O60 C67 1.438(13)
C67 C68 1.512(15)
C68 N6 1.497(14)
C68 C600 1.512(14)
C600 C602 1.537(14)
C600 C601 1.542(14)
O6' C60' 1.319(12)
C60' C65' 1.400(13)
C60' C61' 1.406(14)
C61' C62' 1.377(14)
C62' C63' 1.397(14)
C63' C64' 1.347(14)
C64' C65' 1.411(13)
C65' C66' 1.435(13)
C66' N6' 1.298(13)
C66' O60' 1.371(13)
O60' C67' 1.459(14)
C67' C68' 1.521(14)
C68' N6' 1.506(13)
C68' C60A 1.526(15)
C60A C60B 1.525(14)
C60A C60C 1.529(14)
C1S C2S 1.524(18)
C2S C3S 1.515(18)
C3S C4S 1.521(18)
C4S C5S 1.521(19)
C1S' C2S' 1.532(18)
C2S' C3S' 1.523(18)
C3S' C4S' 1.521(17)
C4S' C5S' 1.515(19)

loop_
_geom_torsion_atom_site_label_1
_geom_torsion_atom_site_label_2
_geom_torsion_atom_site_label_3
_geom_torsion_atom_site_label_4
_geom_torsion
O2 Y1 Y2 O6 -173.5(7)
O1 Y1 Y2 O6 -7.3(6)
O4 Y1 Y2 O6 -133.5(7)
O3 Y1 Y2 O6 42.8(7)
N2 Y1 Y2 O6 68.5(9)
N1 Y1 Y2 O6 -79.9(6)
N3 Y1 Y2 O6 109.9(6)
O2 Y1 Y2 O5 17.1(4)
O1 Y1 Y2 O5 -176.8(4)
O4 Y1 Y2 O5 57.0(5)
O3 Y1 Y2 O5 -126.7(5)
N2 Y1 Y2 O5 -101.0(7)
N1 Y1 Y2 O5 110.6(3)
N3 Y1 Y2 O5 -59.6(3)
O2 Y1 Y2 O3 143.8(5)
O1 Y1 Y2 O3 -50.1(5)
O4 Y1 Y2 O3 -176.3(7)
N2 Y1 Y2 O3 25.7(8)
N1 Y1 Y2 O3 -122.7(5)
N3 Y1 Y2 O3 67.1(5)
O2 Y1 Y2 O4 -40.0(5)
O1 Y1 Y2 O4 126.1(5)
O3 Y1 Y2 O4 176.3(7)
N2 Y1 Y2 O4 -158.0(8)
N1 Y1 Y2 O4 53.6(5)
N3 Y1 Y2 O4 -116.6(5)
O2 Y1 Y2 O6' 176.4(5)
O1 Y1 Y2 O6' -17.5(4)
O4 Y1 Y2 O6' -143.6(6)
O3 Y1 Y2 O6' 32.7(5)
N2 Y1 Y2 O6' 58.4(8)
N1 Y1 Y2 O6' -90.0(4)
N3 Y1 Y2 O6' 99.8(4)
O2 Y1 Y2 N6' -83.5(16)
O1 Y1 Y2 N6' 82.6(16)
O4 Y1 Y2 N6' -43.5(17)
O3 Y1 Y2 N6' 132.8(17)
N2 Y1 Y2 N6' 158.5(17)
N1 Y1 Y2 N6' 10.0(16)
N3 Y1 Y2 N6' -160.2(16)
O2 Y1 Y2 N4 -96.1(3)
O1 Y1 Y2 N4 70.1(3)
O4 Y1 Y2 N4 -56.1(5)
O3 Y1 Y2 N4 120.2(5)
N2 Y1 Y2 N4 145.9(7)
N1 Y1 Y2 N4 -2.5(3)
N3 Y1 Y2 N4 -172.7(3)
O2 Y1 Y2 N5 90.4(4)
O1 Y1 Y2 N5 -103.5(3)
O4 Y1 Y2 N5 130.4(5)
O3 Y1 Y2 N5 -53.3(5)
N2 Y1 Y2 N5 -27.6(7)
N1 Y1 Y2 N5 -176.1(3)
N3 Y1 Y2 N5 13.8(3)
O2 Y1 Y2 N6 -66.5(7)
O1 Y1 Y2 N6 99.6(7)
O4 Y1 Y2 N6 -26.5(8)
O3 Y1 Y2 N6 149.8(8)
N2 Y1 Y2 N6 175.5(10)
N1 Y1 Y2 N6 27.0(7)
N3 Y1 Y2 N6 -143.1(7)
O2 Y1 O1 C10 52.6(15)
O4 Y1 O1 C10 -75.2(14)
O3 Y1 O1 C10 -131.4(14)
N2 Y1 O1 C10 94.1(14)
N1 Y1 O1 C10 13.8(13)
N3 Y1 O1 C10 175.4(13)
Y2 Y1 O1 C10 -105.7(13)
Y1 O1 C10 C11 166.5(9)
Y1 O1 C10 C15 -13(2)
O1 C10 C11 C12 -175.9(11)
C15 C10 C11 C12 3.8(19)
C10 C11 C12 C13 1.4(19)
C11 C12 C13 C14 -5(2)
C12 C13 C14 C15 4(2)
O1 C10 C15 C14 174.6(11)
C11 C10 C15 C14 -5.2(18)
O1 C10 C15 C16 -6.7(18)
C11 C10 C15 C16 173.5(11)
C13 C14 C15 C10 1.5(18)
C13 C14 C15 C16 -177.2(12)
C10 C15 C16 N1 21(2)
C14 C15 C16 N1 -160.6(13)
C10 C15 C16 O10 -164.7(11)
C14 C15 C16 O10 14.0(17)
N1 C16 O10 C17 -14.2(14)
C15 C16 O10 C17 170.4(10)
C16 O10 C17 C18 19.2(12)
O10 C17 C18 N1 -17.6(11)
O10 C17 C18 C100 103.4(10)
O10 C16 N1 C18 2.2(14)
C15 C16 N1 C18 176.8(12)
O10 C16 N1 Y1 168.9(7)
C15 C16 N1 Y1 -16.6(19)
C17 C18 N1 C16 10.0(12)
C100 C18 N1 C16 -113.8(11)
C17 C18 N1 Y1 -157.1(7)
C100 C18 N1 Y1 79.1(11)
O2 Y1 N1 C16 -156.7(10)
O1 Y1 N1 C16 1.8(9)
O4 Y1 N1 C16 115.5(10)
O3 Y1 N1 C16 49.8(11)
N2 Y1 N1 C16 -81.5(10)
N3 Y1 N1 C16 -121.8(11)
Y2 Y1 N1 C16 87.9(10)
O2 Y1 N1 C18 7.9(8)
O1 Y1 N1 C18 166.4(8)
O4 Y1 N1 C18 -79.9(8)
O3 Y1 N1 C18 -145.7(7)
N2 Y1 N1 C18 83.1(8)
N3 Y1 N1 C18 42.7(14)
Y2 Y1 N1 C18 -107.5(7)
N1 C18 C100 C101 59.9(13)
C17 C18 C100 C101 -56.8(14)
N1 C18 C100 C102 -171.8(10)
C17 C18 C100 C102 71.6(13)
O1 Y1 O2 C20 44.0(15)
O4 Y1 O2 C20 178.0(13)
O3 Y1 O2 C20 -130.0(13)
N2 Y1 O2 C20 1.1(13)
N1 Y1 O2 C20 81.3(13)
N3 Y1 O2 C20 -87.6(13)
Y2 Y1 O2 C20 -160.4(13)
Y1 O2 C20 C25 -3(2)
Y1 O2 C20 C21 174.9(10)
O2 C20 C21 C22 -176.3(14)
C25 C20 C21 C22 2(2)
C20 C21 C22 C23 0(3)
C21 C22 C23 C24 -2(3)
C22 C23 C24 C25 2(3)
C23 C24 C25 C20 0(2)
C23 C24 C25 C26 -179.6(16)
O2 C20 C25 C24 176.5(13)
C21 C20 C25 C24 -1(2)
O2 C20 C25 C26 -4(2)
C21 C20 C25 C26 177.8(13)
C24 C25 C26 N2 -165.0(14)
C20 C25 C26 N2 16(2)
C24 C25 C26 O20 13.0(19)
C20 C25 C26 O20 -166.2(12)
N2 C26 O20 C27 -2.7(16)
C25 C26 O20 C27 179.1(11)
C26 O20 C27 C28 1.9(14)
O20 C27 C28 N2 -0.7(13)
O20 C27 C28 C200 122.5(11)
O20 C26 N2 C28 2.2(16)
C25 C26 N2 C28 -179.9(13)
O20 C26 N2 Y1 163.2(9)
C25 C26 N2 Y1 -19(2)
C27 C28 N2 C26 -0.8(13)
C200 C28 N2 C26 -125.9(12)
C27 C28 N2 Y1 -163.3(8)
C200 C28 N2 Y1 71.6(12)
O2 Y1 N2 C26 9.0(11)
O1 Y1 N2 C26 -147.5(12)
O4 Y1 N2 C26 -1(2)
O3 Y1 N2 C26 151.5(11)
N1 Y1 N2 C26 -73.7(11)
N3 Y1 N2 C26 93.7(12)
Y2 Y1 N2 C26 134.0(9)
O2 Y1 N2 C28 167.5(10)
O1 Y1 N2 C28 11.1(9)
O4 Y1 N2 C28 157.2(11)
O3 Y1 N2 C28 -50.0(10)
N1 Y1 N2 C28 84.8(9)
N3 Y1 N2 C28 -107.8(9)
Y2 Y1 N2 C28 -67.5(13)
N2 C28 C200 C201 60.9(15)
C27 C28 C200 C201 -57.5(15)
N2 C28 C200 C202 -175.5(11)
C27 C28 C200 C202 66.1(15)
O6 Y2 O3 C30 44.9(11)
O5 Y2 O3 C30 -109.6(10)
O4 Y2 O3 C30 -173.9(10)
O6' Y2 O3 C30 38.7(10)
N6' Y2 O3 C30 26.0(16)
N4 Y2 O3 C30 125.1(10)
N5 Y2 O3 C30 -42.6(10)
N6 Y2 O3 C30 71(2)
Y1 Y2 O3 C30 -171.7(12)
O6 Y2 O3 Y1 -143.4(6)
O5 Y2 O3 Y1 62.1(5)
O4 Y2 O3 Y1 -2.2(4)
O6' Y2 O3 Y1 -149.6(5)
N6' Y2 O3 Y1 -162.3(9)
N4 Y2 O3 Y1 -63.2(4)
N5 Y2 O3 Y1 129.0(4)
N6 Y2 O3 Y1 -117.2(17)
O2 Y1 O3 C30 117.2(8)
O1 Y1 O3 C30 -59.2(8)
O4 Y1 O3 C30 175.5(8)
N2 Y1 O3 C30 4.1(10)
N1 Y1 O3 C30 -106.4(8)
N3 Y1 O3 C30 70.5(8)
Y2 Y1 O3 C30 173.2(10)
O2 Y1 O3 Y2 -56.0(6)
O1 Y1 O3 Y2 127.6(4)
O4 Y1 O3 Y2 2.3(5)
N2 Y1 O3 Y2 -169.1(4)
N1 Y1 O3 Y2 80.4(5)
N3 Y1 O3 Y2 -102.7(4)
Y2 O3 C30 C35 106.8(13)
Y1 O3 C30 C35 -64.7(15)
Y2 O3 C30 C31 -73.2(17)
Y1 O3 C30 C31 115.3(13)
O3 C30 C31 C32 -179.4(13)
C35 C30 C31 C32 1(2)
C30 C31 C32 C33 -1(2)
C31 C32 C33 C34 -1(2)
C32 C33 C34 C35 4(2)
C33 C34 C35 C30 -5(2)
C33 C34 C35 C36 -179.2(14)
O3 C30 C35 C34 -177.8(13)
C31 C30 C35 C34 2(2)
O3 C30 C35 C36 -3(2)
C31 C30 C35 C36 177.0(13)
C34 C35 C36 N3 -148.2(15)
C30 C35 C36 N3 37(2)
C34 C35 C36 O30 38(2)
C30 C35 C36 O30 -136.7(13)
N3 C36 O30 C37 -1.1(17)
C35 C36 O30 C37 173.5(11)
C36 O30 C37 C38 -7.1(14)
O30 C37 C38 C300 136.1(10)
O30 C37 C38 N3 11.3(13)
O30 C36 N3 C38 8.8(16)
C35 C36 N3 C38 -165.0(14)
O30 C36 N3 Y1 174.7(9)
C35 C36 N3 Y1 1(2)
C300 C38 N3 C36 -138.5(12)
C37 C38 N3 C36 -12.3(13)
C300 C38 N3 Y1 58.1(14)
C37 C38 N3 Y1 -175.7(8)
O2 Y1 N3 C36 167.5(10)
O1 Y1 N3 C36 16.7(11)
O4 Y1 N3 C36 -103.9(10)
O3 Y1 N3 C36 -40.1(10)
N2 Y1 N3 C36 93.8(10)
N1 Y1 N3 C36 133.1(11)
Y2 Y1 N3 C36 -73.0(10)
O2 Y1 N3 C38 -30.6(10)
O1 Y1 N3 C38 178.6(9)
O4 Y1 N3 C38 58.0(10)
O3 Y1 N3 C38 121.7(10)
N2 Y1 N3 C38 -104.3(10)
N1 Y1 N3 C38 -65.0(14)
Y2 Y1 N3 C38 88.8(10)
C37 C38 C300 C302 -59.2(15)
N3 C38 C300 C302 59.9(15)
C37 C38 C300 C301 63.6(15)
N3 C38 C300 C301 -177.2(11)
O2 Y1 O4 C40 -31.5(11)
O1 Y1 O4 C40 121.3(10)
O3 Y1 O4 C40 -178.8(11)
N2 Y1 O4 C40 -22(2)
N1 Y1 O4 C40 48.0(11)
N3 Y1 O4 C40 -115.5(11)
Y2 Y1 O4 C40 -176.6(14)
O2 Y1 O4 Y2 145.1(4)
O1 Y1 O4 Y2 -62.0(5)
O3 Y1 O4 Y2 -2.2(4)
N2 Y1 O4 Y2 155.0(11)
N1 Y1 O4 Y2 -135.3(4)
N3 Y1 O4 Y2 61.1(4)
O6 Y2 O4 C40 -113.4(10)
O5 Y2 O4 C40 55.7(8)
O3 Y2 O4 C40 179.6(8)
O6' Y2 O4 C40 -130.0(8)
N6' Y2 O4 C40 -14.3(11)
N4 Y2 O4 C40 -64.6(8)
N5 Y2 O4 C40 114.2(8)
N6 Y2 O4 C40 -17.6(10)
Y1 Y2 O4 C40 177.3(11)
O6 Y2 O4 Y1 69.3(8)
O5 Y2 O4 Y1 -121.6(5)
O3 Y2 O4 Y1 2.3(4)
O6' Y2 O4 Y1 52.7(7)
N6' Y2 O4 Y1 168.4(5)
N4 Y2 O4 Y1 118.1(5)
N5 Y2 O4 Y1 -63.0(6)
N6 Y2 O4 Y1 165.1(5)
Y1 O4 C40 C41 60.0(18)
Y2 O4 C40 C41 -116.5(13)
Y1 O4 C40 C45 -120.8(13)
Y2 O4 C40 C45 62.6(15)
O4 C40 C41 C42 -179.0(13)
C45 C40 C41 C42 2(2)
C40 C41 C42 C43 2(2)
C41 C42 C43 C44 -5(2)
C42 C43 C44 C45 5(2)
C43 C44 C45 C40 -2(2)
C43 C44 C45 C46 -176.9(14)
O4 C40 C45 C44 179.0(13)
C41 C40 C45 C44 -2(2)
O4 C40 C45 C46 -6(2)
C41 C40 C45 C46 173.3(13)
C44 C45 C46 N4 152.0(14)
C40 C45 C46 N4 -23(2)
C44 C45 C46 O40 -25.0(19)
C40 C45 C46 O40 159.9(12)
N4 C46 O40 C47 -4.0(15)
C45 C46 O40 C47 173.3(11)
C46 O40 C47 C48 9.1(12)
O40 C47 C48 N4 -10.6(11)
O40 C47 C48 C400 112.1(10)
O40 C46 N4 C48 -3.2(16)
C45 C46 N4 C48 179.8(12)
O40 C46 N4 Y2 166.7(8)
C45 C46 N4 Y2 -10.3(19)
C47 C48 N4 C46 8.6(13)
C400 C48 N4 C46 -117.6(11)
C47 C48 N4 Y2 -160.7(8)
C400 C48 N4 Y2 73.0(12)
O6 Y2 N4 C46 -169.8(12)
O5 Y2 N4 C46 -25.4(12)
O3 Y2 N4 C46 101.3(11)
O4 Y2 N4 C46 41.5(10)
O6' Y2 N4 C46 -177.5(11)
N6' Y2 N4 C46 -107.0(11)
N5 Y2 N4 C46 -134.8(14)
N6 Y2 N4 C46 -93.5(11)
Y1 Y2 N4 C46 70.5(10)
O6 Y2 N4 C48 -2.0(9)
O5 Y2 N4 C48 142.4(8)
O3 Y2 N4 C48 -90.9(9)
O4 Y2 N4 C48 -150.7(9)
O6' Y2 N4 C48 -9.7(9)
N6' Y2 N4 C48 60.8(9)
N5 Y2 N4 C48 33.0(19)
N6 Y2 N4 C48 74.3(9)
Y1 Y2 N4 C48 -121.7(9)
N4 C48 C400 C401 64.2(12)
C47 C48 C400 C401 -53.9(13)
N4 C48 C400 C402 -171.8(10)
C47 C48 C400 C402 70.0(12)
O6 Y2 O5 C50 -74(2)
O3 Y2 O5 C50 60.0(18)
O4 Y2 O5 C50 118.6(18)
O6' Y2 O5 C50 -54(2)
N6' Y2 O5 C50 -100.6(18)
N4 Y2 O5 C50 -179.3(17)
N5 Y2 O5 C50 -13.9(17)
N6 Y2 O5 C50 -120.3(18)
Y1 Y2 O5 C50 90.6(18)
Y2 O5 C50 C51 -167.7(12)
Y2 O5 C50 C55 9(3)
O5 C50 C51 C52 179.5(15)
C55 C50 C51 C52 3(2)
C50 C51 C52 C53 -1(3)
C51 C52 C53 C54 -2(3)
C52 C53 C54 C55 2(2)
O5 C50 C55 C56 4(2)
C51 C50 C55 C56 -179.9(15)
O5 C50 C55 C54 -179.2(13)
C51 C50 C55 C54 -3(2)
C53 C54 C55 C56 177.4(14)
C53 C54 C55 C50 0(2)
C50 C55 C56 N5 0(3)
C54 C55 C56 N5 -176.9(15)
C50 C55 C56 O50 -177.4(13)
C54 C55 C56 O50 6(2)
N5 C56 O50 C57 -8.5(16)
C55 C56 O50 C57 169.3(12)
C56 O50 C57 C58 20.7(14)
O50 C57 C58 N5 -24.6(13)
O50 C57 C58 C500 96.1(12)
O50 C56 N5 C58 -8.6(16)
C55 C56 N5 C58 173.9(15)
O50 C56 N5 Y2 165.9(8)
C55 C56 N5 Y2 -12(2)
C57 C58 N5 C56 21.0(15)
C500 C58 N5 C56 -101.1(14)
C57 C58 N5 Y2 -153.6(9)
C500 C58 N5 Y2 84.2(13)
O6 Y2 N5 C56 162.1(13)
O5 Y2 N5 C56 13.2(12)
O3 Y2 N5 C56 -106.2(12)
O4 Y2 N5 C56 -48.1(13)
O6' Y2 N5 C56 171.1(13)
N6' Y2 N5 C56 100.1(13)
N4 Y2 N5 C56 127.7(15)
N6 Y2 N5 C56 89.5(12)
Y1 Y2 N5 C56 -78.7(12)
O6 Y2 N5 C58 -24.3(11)
O5 Y2 N5 C58 -173.2(11)
O3 Y2 N5 C58 67.4(10)
O4 Y2 N5 C58 125.5(9)
O6' Y2 N5 C58 -15.3(10)
N6' Y2 N5 C58 -86.3(10)
N4 Y2 N5 C58 -58.7(19)
N6 Y2 N5 C58 -96.9(10)
Y1 Y2 N5 C58 94.9(10)
N5 C58 C500 C502 -170.6(14)
C57 C58 C500 C502 73.6(17)
N5 C58 C500 C501 62.1(18)
C57 C58 C500 C501 -53.7(18)
O5 Y2 O6 C60 -39(4)
O3 Y2 O6 C60 -178(3)
O4 Y2 O6 C60 123(3)
O6' Y2 O6 C60 -145(6)
N6' Y2 O6 C60 -8(3)
N4 Y2 O6 C60 77(3)
N5 Y2 O6 C60 -94(3)
N6 Y2 O6 C60 9(3)
Y1 Y2 O6 C60 159(3)
Y2 O6 C60 C61 169(2)
Y2 O6 C60 C65 -7(5)
O6 C60 C61 C62 178(3)
C65 C60 C61 C62 -6(4)
C60 C61 C62 C63 9(4)
C61 C62 C63 C64 -8(4)
C62 C63 C64 C65 4(4)
C63 C64 C65 C60 -1(4)
C63 C64 C65 C66 -180(3)
O6 C60 C65 C64 178(3)
C61 C60 C65 C64 2(4)
O6 C60 C65 C66 -4(4)
C61 C60 C65 C66 -179(3)
C64 C65 C66 N6 -178(3)
C60 C65 C66 N6 4(5)
C64 C65 C66 O60 11(4)
C60 C65 C66 O60 -168(3)
N6 C66 O60 C67 4(3)
C65 C66 O60 C67 177(2)
C66 O60 C67 C68 -12(2)
O60 C67 C68 N6 15(2)
O60 C67 C68 C600 144.2(16)
O60 C66 N6 C68 6(3)
C65 C66 N6 C68 -165(3)
O60 C66 N6 Y2 172.8(16)
C65 C66 N6 Y2 2(4)
C67 C68 N6 C66 -13(2)
C600 C68 N6 C66 -141(2)
C67 C68 N6 Y2 -178.1(15)
C600 C68 N6 Y2 54(2)
O6 Y2 N6 C66 -5(2)
O5 Y2 N6 C66 148(2)
O3 Y2 N6 C66 -33(3)
O4 Y2 N6 C66 -140.4(19)
O6' Y2 N6 C66 -1(2)
N6' Y2 N6 C66 46.0(19)
N4 Y2 N6 C66 -92(2)
N5 Y2 N6 C66 78(2)
Y1 Y2 N6 C66 -124.3(18)
O6 Y2 N6 C68 157.8(19)
O5 Y2 N6 C68 -48.9(17)
O3 Y2 N6 C68 130.3(16)
O4 Y2 N6 C68 22.7(19)
O6' Y2 N6 C68 162.6(18)
N6' Y2 N6 C68 -151(3)
N4 Y2 N6 C68 71.5(17)
N5 Y2 N6 C68 -118.4(17)
Y1 Y2 N6 C68 39(2)
N6 C68 C600 C602 59(2)
C67 C68 C600 C602 -62(2)
N6 C68 C600 C601 -176.0(17)
C67 C68 C600 C601 62(2)
O6 Y2 O6' C60' 22(3)
O5 Y2 O6' C60' -67(2)
O3 Y2 O6' C60' 169(2)
O4 Y2 O6' C60' 123(2)
N6' Y2 O6' C60' -17(2)
N4 Y2 O6' C60' 64(2)
N5 Y2 O6' C60' -106(2)
N6 Y2 O6' C60' -2(2)
Y1 Y2 O6' C60' 151(2)
Y2 O6' C60' C65' 6(4)
Y2 O6' C60' C61' -165.2(17)
O6' C60' C61' C62' 176(2)
C65' C60' C61' C62' 5(4)
C60' C61' C62' C63' -6(4)
C61' C62' C63' C64' 4(4)
C62' C63' C64' C65' -1(4)
O6' C60' C65' C64' -173(2)
C61' C60' C65' C64' -2(4)
O6' C60' C65' C66' 7(4)
C61' C60' C65' C66' 178(2)
C63' C64' C65' C60' 0(4)
C63' C64' C65' C66' 180(2)
C60' C65' C66' N6' 5(4)
C64' C65' C66' N6' -174(2)
C60' C65' C66' O60' -177(2)
C64' C65' C66' O60' 3(3)
N6' C66' O60' C67' -9(3)
C65' C66' O60' C67' 173.6(19)
C66' O60' C67' C68' 21(2)
O60' C67' C68' N6' -24.8(18)
O60' C67' C68' C60A 94.0(17)
O60' C66' N6' C68' -8(3)
C65' C66' N6' C68' 169(2)
O60' C66' N6' Y2 154.0(15)
C65' C66' N6' Y2 -29(4)
C67' C68' N6' C66' 20(2)
C60A C68' N6' C66' -101.3(18)
C67' C68' N6' Y2 -143.8(13)
C60A C68' N6' Y2 94.7(15)
O6 Y2 N6' C66' 18.0(18)
O5 Y2 N6' C66' -179.7(19)
O3 Y2 N6' C66' 39(3)
O4 Y2 N6' C66' -112.4(18)
O6' Y2 N6' C66' 26.1(18)
N4 Y2 N6' C66' -65.5(19)
N5 Y2 N6' C66' 107.7(19)
N6 Y2 N6' C66' -104(3)
Y1 Y2 N6' C66' -78(3)
O6 Y2 N6' C68' 177.8(15)
O5 Y2 N6' C68' -19.9(13)
O3 Y2 N6' C68' -160.7(10)
O4 Y2 N6' C68' 47.4(16)
O6' Y2 N6' C68' -174.1(14)
N4 Y2 N6' C68' 94.4(13)
N5 Y2 N6' C68' -92.5(13)
N6 Y2 N6' C68' 55.9(16)
Y1 Y2 N6' C68' 82(2)
N6' C68' C60A C60B 68.2(18)
C67' C68' C60A C60B -45.3(19)
N6' C68' C60A C60C -164.7(16)
C67' C68' C60A C60C 81.9(19)
C1S C2S C3S C4S -153(5)
C2S C3S C4S C5S -65(7)
C1S' C2S' C3S' C4S' -149(4)
C2S' C3S' C4S' C5S' -37(6)
